data_4333101
loop_
_publ_author_name
'Punji, Benudhar'
'Mague, Joel T.'
'Balakrishna, Maravanji S.'

_publ_section_title
;
 Synthesis of Neutral (PdII, PtII), Cationic (PdII), and Water-Induced
 Anionic (PdII) Complexes Containing New
 Mesocyclic&#x00A7;Thioether&#x2212;Aminophosphonite Ligands and Their
 Application in the Suzuki Cross-Coupling Reaction
;
_journal_issue 23
_journal_name_full 'Inorganic Chemistry'
_journal_page_first 9454
_journal_page_last 9464
_journal_paper_doi 10.1021/ic061419e
_journal_volume 45
_journal_year 2006
_chemical_formula_sum 'C24 H20 N O3 P S'
_chemical_formula_weight 433.44
_chemical_name_systematic
; 
 ? 
;
_space_group_IT_number 2
_symmetry_cell_setting triclinic
_symmetry_space_group_name_Hall '-P 1'
_symmetry_space_group_name_H-M 'P -1'
_atom_sites_solution_hydrogens geom
_atom_sites_solution_primary direct
_atom_sites_solution_secondary difmap
_audit_creation_method SHELXL-97
_cell_angle_alpha 82.065(1)
_cell_angle_beta 85.694(1)
_cell_angle_gamma 70.673(1)
_cell_formula_units_Z 2
_cell_length_a 6.9284(7)
_cell_length_b 9.2195(9)
_cell_length_c 17.083(2)
_cell_measurement_reflns_used 6979
_cell_measurement_temperature 100(2)
_cell_measurement_theta_max 28.28
_cell_measurement_theta_min 2.36
_cell_volume 1019.34(19)
_computing_cell_refinement 'Bruker SMART (Bruker-AXS, 2000)'
_computing_data_collection 'Bruker SMART (Bruker-AXS, 2000)'
_computing_data_reduction 'Bruker SAINT+ (Bruker-AXS, 2004)'
_computing_molecular_graphics 'Bruker SHELXTL (Bruker-AXS, 2000a)'
_computing_publication_material 'Bruker SHELXTL (Bruker-AXS, 2000a)'
_computing_structure_refinement 'SHELXL-97 (Sheldrick, 1997)'
_computing_structure_solution 'SHELXS-97 (Sheldrick, 1997)'
_diffrn_ambient_temperature 100(2)
_diffrn_measured_fraction_theta_full 0.969
_diffrn_measured_fraction_theta_max 0.969
_diffrn_measurement_device_type 'Bruker-AXS Smart APEX CCD area detector'
_diffrn_measurement_method 'phi and omega scans'
_diffrn_radiation_monochromator graphite
_diffrn_radiation_source 'fine-focus sealed tube'
_diffrn_radiation_type MoK\a
_diffrn_radiation_wavelength 0.71073
_diffrn_reflns_av_R_equivalents 0.0154
_diffrn_reflns_av_sigmaI/netI 0.0238
_diffrn_reflns_limit_h_max 8
_diffrn_reflns_limit_h_min -9
_diffrn_reflns_limit_k_max 12
_diffrn_reflns_limit_k_min -11
_diffrn_reflns_limit_l_max 22
_diffrn_reflns_limit_l_min -22
_diffrn_reflns_number 9000
_diffrn_reflns_theta_full 27.74
_diffrn_reflns_theta_max 27.74
_diffrn_reflns_theta_min 1.20
_exptl_absorpt_coefficient_mu 0.264
_exptl_absorpt_correction_T_max 0.9672
_exptl_absorpt_correction_T_min 0.8179
_exptl_absorpt_correction_type multi-scan
_exptl_absorpt_process_details 'SADABS (Sheldrick, 2002)'
_exptl_crystal_colour Colorless
_exptl_crystal_density_diffrn 1.412
_exptl_crystal_density_method 'not measured'
_exptl_crystal_description Block
_exptl_crystal_F_000 452
_exptl_crystal_size_max 0.26
_exptl_crystal_size_mid 0.21
_exptl_crystal_size_min 0.13
_refine_diff_density_max 0.547
_refine_diff_density_min -0.229
_refine_diff_density_rms 0.057
_refine_ls_extinction_method none
_refine_ls_goodness_of_fit_ref 1.053
_refine_ls_hydrogen_treatment constr
_refine_ls_matrix_type full
_refine_ls_number_parameters 271
_refine_ls_number_reflns 4635
_refine_ls_number_restraints 0
_refine_ls_restrained_S_all 1.053
_refine_ls_R_factor_all 0.0380
_refine_ls_R_factor_gt 0.0350
_refine_ls_shift/su_max 0.001
_refine_ls_shift/su_mean 0.000
_refine_ls_structure_factor_coef Fsqd
_refine_ls_weighting_details 'calc w=1/[\s^2^(Fo^2^)+(0.0530P)^2^+0.3967P] where P=(Fo^2^+2Fc^2^)/3'
_refine_ls_weighting_scheme calc
_refine_ls_wR_factor_gt 0.0925
_refine_ls_wR_factor_ref 0.0950
_reflns_number_gt 4238
_reflns_number_total 4635
_reflns_threshold_expression >2\s(I)
_cod_data_source_file ic061419esup2.cif
_cod_data_source_block msb207a
_cod_depositor_comments
;
The following automatic conversions were performed:

'_symmetry_cell_setting' value 'Triclinic' changed to 'triclinic'
according to /home/saulius/struct/CIF-dictionaries/cif_core.dic
dictionary named 'cif_core.dic' version 2.4.2 from 2011-04-26.

Automatic conversion script
Id: cif_fix_values 1891 2012-01-12 08:04:46Z andrius 
;
_cod_original_cell_volume 1019.3(2)
_cod_original_sg_symbol_H-M P-1
_cod_database_code 4333101

loop_
_symmetry_equiv_pos_as_xyz
'x, y, z'
'-x, -y, -z'

loop_
_atom_site_label
_atom_site_type_symbol
_atom_site_fract_x
_atom_site_fract_y
_atom_site_fract_z
_atom_site_U_iso_or_equiv
_atom_site_adp_type
_atom_site_occupancy
_atom_site_symmetry_multiplicity
_atom_site_calc_flag
_atom_site_refinement_flags
S S 0.87830(5) 0.42939(4) 0.322977(19) 0.01791(10) Uani 1 1 d .
P P 0.71791(5) 0.19648(4) 0.25721(2) 0.01657(10) Uani 1 1 d .
O1 O 0.60413(14) 0.37402(10) 0.20960(5) 0.0171(2) Uani 1 1 d .
O2 O 0.60323(16) 0.23157(11) 0.34528(6) 0.0200(2) Uani 1 1 d .
O3 O 0.35505(15) 0.09610(12) 0.09796(6) 0.0222(2) Uani 1 1 d .
N N 0.57249(17) 0.10115(13) 0.23177(7) 0.0173(2) Uani 1 1 d .
C1 C 0.7186(2) 0.46531(14) 0.17716(8) 0.0161(3) Uani 1 1 d .
C2 C 0.6933(2) 0.52131(15) 0.09617(8) 0.0194(3) Uani 1 1 d .
H2 H 0.5994 0.4965 0.0670 0.023 Uiso 1 1 calc R
C3 C 0.8036(2) 0.61114(16) 0.05964(8) 0.0211(3) Uani 1 1 d .
H3 H 0.7862 0.6478 0.0050 0.025 Uiso 1 1 calc R
C4 C 0.9438(2) 0.65050(15) 0.10211(8) 0.0184(3) Uani 1 1 d .
C5 C 1.0590(2) 0.74412(16) 0.06472(9) 0.0228(3) Uani 1 1 d .
H5 H 1.0444 0.7793 0.0098 0.027 Uiso 1 1 calc R
C6 C 1.1903(2) 0.78448(17) 0.10629(9) 0.0247(3) Uani 1 1 d .
H6 H 1.2656 0.8478 0.0805 0.030 Uiso 1 1 calc R
C7 C 1.2140(2) 0.73177(17) 0.18777(9) 0.0238(3) Uani 1 1 d .
H7 H 1.3059 0.7597 0.2165 0.029 Uiso 1 1 calc R
C8 C 1.1060(2) 0.64068(16) 0.22589(9) 0.0201(3) Uani 1 1 d .
H8 H 1.1243 0.6059 0.2807 0.024 Uiso 1 1 calc R
C9 C 0.9669(2) 0.59778(14) 0.18441(8) 0.0166(3) Uani 1 1 d .
C10 C 0.8485(2) 0.50427(15) 0.22143(8) 0.0162(3) Uani 1 1 d .
C11 C 0.6235(2) 0.48298(15) 0.36140(8) 0.0166(3) Uani 1 1 d .
C12 C 0.5243(2) 0.37391(15) 0.37175(7) 0.0166(3) Uani 1 1 d .
C13 C 0.3331(2) 0.40298(16) 0.41269(8) 0.0195(3) Uani 1 1 d .
H13 H 0.2695 0.3251 0.4215 0.023 Uiso 1 1 calc R
C14 C 0.2400(2) 0.54272(17) 0.43947(8) 0.0222(3) Uani 1 1 d .
H14 H 0.1114 0.5613 0.4670 0.027 Uiso 1 1 calc R
C15 C 0.3315(2) 0.66115(16) 0.42708(8) 0.0209(3) Uani 1 1 d .
C16 C 0.2338(3) 0.80735(18) 0.45422(9) 0.0299(3) Uani 1 1 d .
H16 H 0.1029 0.8278 0.4801 0.036 Uiso 1 1 calc R
C17 C 0.3258(3) 0.91892(18) 0.44356(10) 0.0350(4) Uani 1 1 d .
H17 H 0.2589 1.0164 0.4620 0.042 Uiso 1 1 calc R
C18 C 0.5186(3) 0.88992(18) 0.40540(9) 0.0316(4) Uani 1 1 d .
H18 H 0.5818 0.9681 0.3985 0.038 Uiso 1 1 calc R
C19 C 0.6176(2) 0.75026(17) 0.37785(8) 0.0233(3) Uani 1 1 d .
H19 H 0.7479 0.7331 0.3518 0.028 Uiso 1 1 calc R
C20 C 0.5270(2) 0.63130(15) 0.38796(8) 0.0178(3) Uani 1 1 d .
C21 C 0.3481(2) 0.15752(17) 0.23285(8) 0.0203(3) Uani 1 1 d .
H21A H 0.2963 0.2435 0.2659 0.024 Uiso 1 1 calc R
H21B H 0.2954 0.0731 0.2564 0.024 Uiso 1 1 calc R
C22 C 0.2722(2) 0.21346(17) 0.14948(9) 0.0218(3) Uani 1 1 d .
H22A H 0.1209 0.2445 0.1507 0.026 Uiso 1 1 calc R
H22B H 0.3115 0.3057 0.1285 0.026 Uiso 1 1 calc R
C23 C 0.5734(2) 0.04811(17) 0.09512(8) 0.0221(3) Uani 1 1 d .
H23A H 0.6189 0.1372 0.0736 0.026 Uiso 1 1 calc R
H23B H 0.6276 -0.0330 0.0593 0.026 Uiso 1 1 calc R
C24 C 0.6579(2) -0.01470(15) 0.17674(8) 0.0205(3) Uani 1 1 d .
H24A H 0.6231 -0.1095 0.1963 0.025 Uiso 1 1 calc R
H24B H 0.8089 -0.0426 0.1738 0.025 Uiso 1 1 calc R

loop_
_atom_site_aniso_label
_atom_site_aniso_U_11
_atom_site_aniso_U_22
_atom_site_aniso_U_33
_atom_site_aniso_U_23
_atom_site_aniso_U_13
_atom_site_aniso_U_12
S 0.01790(17) 0.02013(17) 0.01580(16) 0.00170(12) -0.00272(12) -0.00738(13)
P 0.01855(18) 0.01392(17) 0.01722(17) -0.00109(12) -0.00222(13) -0.00522(13)
O1 0.0193(5) 0.0145(4) 0.0178(5) 0.0007(3) -0.0020(4) -0.0067(4)
O2 0.0307(5) 0.0152(5) 0.0159(5) -0.0014(4) -0.0001(4) -0.0101(4)
O3 0.0229(5) 0.0219(5) 0.0223(5) -0.0074(4) -0.0030(4) -0.0054(4)
N 0.0183(5) 0.0146(5) 0.0189(5) -0.0044(4) -0.0005(4) -0.0044(4)
C1 0.0168(6) 0.0119(6) 0.0179(6) -0.0014(5) 0.0015(5) -0.0030(5)
C2 0.0223(7) 0.0174(6) 0.0180(6) -0.0030(5) -0.0023(5) -0.0051(5)
C3 0.0283(7) 0.0184(6) 0.0153(6) -0.0014(5) 0.0014(5) -0.0065(6)
C4 0.0204(6) 0.0133(6) 0.0190(6) -0.0024(5) 0.0041(5) -0.0032(5)
C5 0.0266(7) 0.0185(6) 0.0209(7) -0.0010(5) 0.0062(6) -0.0062(6)
C6 0.0237(7) 0.0211(7) 0.0291(8) -0.0015(6) 0.0077(6) -0.0094(6)
C7 0.0200(7) 0.0209(7) 0.0309(8) -0.0022(6) -0.0001(6) -0.0078(6)
C8 0.0179(6) 0.0186(6) 0.0223(7) -0.0007(5) -0.0007(5) -0.0044(5)
C9 0.0167(6) 0.0111(6) 0.0197(6) -0.0025(5) 0.0022(5) -0.0018(5)
C10 0.0174(6) 0.0138(6) 0.0150(6) -0.0008(5) 0.0004(5) -0.0027(5)
C11 0.0191(6) 0.0182(6) 0.0134(6) -0.0003(5) -0.0012(5) -0.0079(5)
C12 0.0222(6) 0.0160(6) 0.0122(6) 0.0000(5) -0.0040(5) -0.0070(5)
C13 0.0227(7) 0.0245(7) 0.0148(6) 0.0009(5) -0.0031(5) -0.0130(6)
C14 0.0209(7) 0.0291(7) 0.0165(6) -0.0018(5) 0.0000(5) -0.0086(6)
C15 0.0256(7) 0.0198(7) 0.0153(6) -0.0004(5) -0.0030(5) -0.0049(6)
C16 0.0346(8) 0.0249(7) 0.0239(7) -0.0047(6) 0.0029(6) -0.0015(6)
C17 0.0549(11) 0.0175(7) 0.0277(8) -0.0060(6) 0.0025(7) -0.0047(7)
C18 0.0578(11) 0.0200(7) 0.0208(7) -0.0002(6) -0.0001(7) -0.0189(7)
C19 0.0367(8) 0.0207(7) 0.0156(6) 0.0001(5) -0.0003(6) -0.0142(6)
C20 0.0252(7) 0.0162(6) 0.0125(6) 0.0001(5) -0.0035(5) -0.0076(5)
C21 0.0191(6) 0.0226(7) 0.0204(7) -0.0056(5) 0.0017(5) -0.0075(5)
C22 0.0198(7) 0.0210(7) 0.0234(7) -0.0067(5) -0.0016(5) -0.0032(5)
C23 0.0227(7) 0.0211(7) 0.0203(7) -0.0063(5) 0.0004(5) -0.0031(5)
C24 0.0238(7) 0.0142(6) 0.0220(7) -0.0053(5) -0.0021(5) -0.0024(5)

loop_
_atom_type_symbol
_atom_type_description
_atom_type_scat_dispersion_real
_atom_type_scat_dispersion_imag
_atom_type_scat_source
C C 0.0033 0.0016 'International Tables Vol C Tables 4.2.6.8 and 6.1.1.4'
H H 0.0000 0.0000 'International Tables Vol C Tables 4.2.6.8 and 6.1.1.4'
N N 0.0061 0.0033 'International Tables Vol C Tables 4.2.6.8 and 6.1.1.4'
O O 0.0106 0.0060 'International Tables Vol C Tables 4.2.6.8 and 6.1.1.4'
P P 0.1023 0.0942 'International Tables Vol C Tables 4.2.6.8 and 6.1.1.4'
S S 0.1246 0.1234 'International Tables Vol C Tables 4.2.6.8 and 6.1.1.4'

loop_
_geom_angle_atom_site_label_1
_geom_angle_atom_site_label_2
_geom_angle_atom_site_label_3
_geom_angle
C11 S C10 102.99(6)
N P O2 96.33(5)
N P O1 100.76(5)
O2 P O1 96.53(5)
C1 O1 P 120.57(8)
C12 O2 P 125.88(8)
C23 O3 C22 110.71(10)
C24 N C21 111.86(11)
C24 N P 118.72(9)
C21 N P 125.16(9)
O1 C1 C10 122.17(12)
O1 C1 C2 116.77(12)
C10 C1 C2 121.04(12)
C3 C2 C1 120.10(13)
C3 C2 H2 119.9
C1 C2 H2 119.9
C2 C3 C4 120.94(13)
C2 C3 H3 119.5
C4 C3 H3 119.5
C3 C4 C5 121.39(13)
C3 C4 C9 119.46(12)
C5 C4 C9 119.14(13)
C6 C5 C4 121.13(14)
C6 C5 H5 119.4
C4 C5 H5 119.4
C5 C6 C7 119.79(13)
C5 C6 H6 120.1
C7 C6 H6 120.1
C8 C7 C6 120.77(14)
C8 C7 H7 119.6
C6 C7 H7 119.6
C7 C8 C9 120.77(13)
C7 C8 H8 119.6
C9 C8 H8 119.6
C8 C9 C4 118.40(12)
C8 C9 C10 123.12(12)
C4 C9 C10 118.48(12)
C1 C10 C9 119.92(12)
C1 C10 S 119.62(10)
C9 C10 S 120.37(10)
C12 C11 C20 119.99(12)
C12 C11 S 118.66(10)
C20 C11 S 121.11(10)
O2 C12 C11 123.43(12)
O2 C12 C13 115.68(12)
C11 C12 C13 120.88(12)
C14 C13 C12 119.95(13)
C14 C13 H13 120.0
C12 C13 H13 120.0
C13 C14 C15 121.23(13)
C13 C14 H14 119.4
C15 C14 H14 119.4
C16 C15 C14 121.31(14)
C16 C15 C20 119.47(14)
C14 C15 C20 119.21(13)
C17 C16 C15 120.68(15)
C17 C16 H16 119.7
C15 C16 H16 119.7
C16 C17 C18 120.08(15)
C16 C17 H17 120.0
C18 C17 H17 120.0
C19 C18 C17 121.00(15)
C19 C18 H18 119.5
C17 C18 H18 119.5
C18 C19 C20 120.56(15)
C18 C19 H19 119.7
C20 C19 H19 119.7
C19 C20 C15 118.20(13)
C19 C20 C11 123.17(13)
C15 C20 C11 118.63(12)
N C21 C22 110.21(11)
N C21 H21A 109.6
C22 C21 H21A 109.6
N C21 H21B 109.6
C22 C21 H21B 109.6
H21A C21 H21B 108.1
O3 C22 C21 111.70(11)
O3 C22 H22A 109.3
C21 C22 H22A 109.3
O3 C22 H22B 109.3
C21 C22 H22B 109.3
H22A C22 H22B 107.9
O3 C23 C24 110.94(12)
O3 C23 H23A 109.5
C24 C23 H23A 109.5
O3 C23 H23B 109.5
C24 C23 H23B 109.5
H23A C23 H23B 108.0
N C24 C23 110.44(11)
N C24 H24A 109.6
C23 C24 H24A 109.6
N C24 H24B 109.6
C23 C24 H24B 109.6
H24A C24 H24B 108.1

loop_
_geom_bond_atom_site_label_1
_geom_bond_atom_site_label_2
_geom_bond_distance
S C11 1.7692(14)
S C10 1.7768(13)
P N 1.6535(12)
P O2 1.6685(10)
P O1 1.6842(10)
O1 C1 1.3752(16)
O2 C12 1.3702(16)
O3 C23 1.4278(17)
O3 C22 1.4320(17)
N C24 1.4663(17)
N C21 1.4665(17)
C1 C10 1.3795(19)
C1 C2 1.4109(19)
C2 C3 1.365(2)
C2 H2 0.9500
C3 C4 1.419(2)
C3 H3 0.9500
C4 C5 1.4201(19)
C4 C9 1.4256(19)
C5 C6 1.366(2)
C5 H5 0.9500
C6 C7 1.413(2)
C6 H6 0.9500
C7 C8 1.372(2)
C7 H7 0.9500
C8 C9 1.4210(19)
C8 H8 0.9500
C9 C10 1.4335(18)
C11 C12 1.3801(18)
C11 C20 1.4293(19)
C12 C13 1.4117(19)
C13 C14 1.361(2)
C13 H13 0.9500
C14 C15 1.419(2)
C14 H14 0.9500
C15 C16 1.418(2)
C15 C20 1.423(2)
C16 C17 1.365(3)
C16 H16 0.9500
C17 C18 1.401(3)
C17 H17 0.9500
C18 C19 1.373(2)
C18 H18 0.9500
C19 C20 1.4190(19)
C19 H19 0.9500
C21 C22 1.517(2)
C21 H21A 0.9900
C21 H21B 0.9900
C22 H22A 0.9900
C22 H22B 0.9900
C23 C24 1.5157(19)
C23 H23A 0.9900
C23 H23B 0.9900
C24 H24A 0.9900
C24 H24B 0.9900
